data_2005980
loop_
_publ_author_name
'Zhang, Q.'
'Li, S.'
'Wang, L.'
'Liu, J.'
'Huang, X.'

_publ_section_title
;2-Amino-5-methyl-10b<i>H</i>-1,3,4-thiadiazolo[3,2-<i>c</i>]quinazolin-6-ium-10b-carboxylate
 Hydrate
;
_journal_issue 3
_journal_name_full 'Acta Crystallographica Section C'
_journal_page_first 325
_journal_page_last 327
_journal_paper_doi 10.1107/S0108270196013935
_journal_volume 53
_journal_year 1997
_chemical_formula_moiety 'C11 H10 N4 O2 S , H2 O'
_chemical_formula_sum 'C11 H12 N4 O3 S'
_chemical_formula_weight 280.30
_space_group_IT_number 2
_symmetry_cell_setting triclinic
_symmetry_space_group_name_Hall '-P 1'
_symmetry_space_group_name_H-M 'P -1'
_atom_type_scat_source IntTabIV
_cell_angle_alpha 96.04(3)
_cell_angle_beta 92.73(3)
_cell_angle_gamma 115.90(4)
_cell_formula_units_Z 2
_cell_length_a 8.084(4)
_cell_length_b 8.389(3)
_cell_length_c 10.216(3)
_cell_measurement_reflns_used 20
_cell_measurement_temperature 296
_cell_measurement_theta_max 15.63
_cell_measurement_theta_min 10.14
_cell_volume 616.4(5)
_computing_cell_refinement 'CAD-4 Software'
_computing_data_collection 'CAD-4 Software (Enraf-Nonius, 1989)'
_computing_data_reduction 'PROCESS and HKL TEXSAN (Molecular Structure Corporation, 1989)'
_computing_molecular_graphics 'ORTEPII (Johnson, 1976), PLUTO (Motherwell & Clegg, 1978)'
_computing_structure_refinement 'LS and FOURIER TEXSAN'
_computing_structure_solution 'MITHRIL (Gilmore, 1983) in TEXSAN'
_diffrn_measurement_device 'Enraf-Nonius CAD-4'
_diffrn_measurement_method '\w/2\q scans'
_diffrn_radiation_type MoK\a
_diffrn_radiation_wavelength 0.71073
_diffrn_reflns_av_R_equivalents 0.022
_diffrn_reflns_limit_h_max 9
_diffrn_reflns_limit_h_min 0
_diffrn_reflns_limit_k_max 10
_diffrn_reflns_limit_k_min -10
_diffrn_reflns_limit_l_max 12
_diffrn_reflns_limit_l_min -12
_diffrn_reflns_number 2586
_diffrn_reflns_theta_max 26
_diffrn_standards_decay_% 0.7
_diffrn_standards_interval_count 300
_diffrn_standards_number 3
_exptl_absorpt_coefficient_mu 0.260
_exptl_absorpt_correction_T_max 0.99
_exptl_absorpt_correction_T_min 0.92
_exptl_absorpt_correction_type 'empirical, \y scans (TEXSAN; Molecular Structure Corporation, 1989)'
_exptl_crystal_colour 'light brown'
_exptl_crystal_density_diffrn 1.51
_exptl_crystal_description plate
_exptl_crystal_size_max 0.80
_exptl_crystal_size_mid 0.40
_exptl_crystal_size_min 0.025
_refine_diff_density_max 0.28
_refine_diff_density_min -0.33
_refine_ls_extinction_method none
_refine_ls_goodness_of_fit_obs 1.44
_refine_ls_hydrogen_treatment 'H atoms refined with a fixed U~iso~'
_refine_ls_number_parameters 208
_refine_ls_number_reflns 2082
_refine_ls_R_factor_obs 0.038
_refine_ls_shift/esd_max 0.05
_refine_ls_structure_factor_coef F
_refine_ls_weighting_details 'w = 1/\s^2^(F)'
_refine_ls_weighting_scheme calc
_refine_ls_wR_factor_obs 0.050
_reflns_number_observed 2082
_reflns_number_total 2405
_reflns_observed_criterion I>3\s(I)
_cod_data_source_file cf1099.cif
_cod_data_source_block cf1099a
_cod_depositor_comments
;
The following automatic conversions were performed:

'_refine_ls_weighting_scheme' value ' w = 1/\s^2^(F)' was changed to
'calc'. New tag '_refine_ls_weighting_details' was created. The value
of the new tag was set to 'w = 1/\s^2^(F)'.

Automatic conversion script
Id: cif_fix_values 3143 2015-03-26 13:38:13Z robertas 
;
_cod_original_cell_volume 616.0(10)
_cod_database_code 2005980

loop_
_symmetry_equiv_pos_as_xyz
x,y,z
-x,-y,-z

loop_
_atom_site_label
_atom_site_fract_x
_atom_site_fract_y
_atom_site_fract_z
_atom_site_B_iso_or_equiv
S 0.22000(6) 0.47947(6) 0.00425(5) 2.33(2)
O(1) 0.2317(2) 0.6858(2) 0.34147(15) 3.12(5)
O(2) 0.0211(2) 0.4064(2) 0.26229(14) 3.04(5)
O(3) 0.9663(2) 0.7155(2) 0.4910(2) 3.14(5)
N(1) 0.6367(2) 0.6070(2) 0.3400(2) 2.56(5)
N(2) 0.4835(2) 0.6835(2) 0.18423(15) 1.97(5)
N(3) 0.4735(2) 0.8038(2) 0.1030(2) 2.26(5)
N(4) 0.2949(3) 0.7900(3) -0.0860(2) 3.18(6)
C(1) 0.1743(2) 0.5416(2) 0.2686(2) 2.03(6)
C(2) 0.3138(2) 0.5152(2) 0.1772(2) 1.92(5)
C(3) 0.3584(3) 0.3717(2) 0.2196(2) 2.24(6)
C(4) 0.2426(3) 0.1901(3) 0.1833(2) 3.07(7)
C(5) 0.2757(3) 0.0643(3) 0.2416(3) 3.64(8)
C(6) 0.4236(3) 0.1182(3) 0.3373(3) 3.69(9)
C(7) 0.5446(3) 0.2976(3) 0.3717(2) 3.20(8)
C(8) 0.5126(3) 0.4246(3) 0.3114(2) 2.34(6)
C(9) 0.6288(2) 0.7283(3) 0.2701(2) 2.18(6)
C(10) 0.7819(3) 0.9125(3) 0.2884(3) 3.44(8)
C(11) 0.3409(2) 0.7138(3) 0.0074(2) 2.22(6)
H(1) 0.196(4) 0.722(4) -0.137(3) 3.9
H(2) 0.362(4) 0.904(4) -0.092(2) 3.9
H(3) 0.740(3) 0.640(3) 0.393(2) 3.0
H(4) 0.141(3) 0.156(3) 0.118(3) 3.7
H(5) 0.193(4) -0.061(4) 0.211(3) 4.3
H(6) 0.451(4) 0.037(4) 0.380(3) 4.4
H(7) 0.652(3) 0.337(3) 0.434(3) 3.8
H(8) 0.732(4) 0.994(4) 0.316(3) 4.1
H(9) 0.829(4) 0.944(3) 0.202(3) 4.1
H(10) 0.876(4) 0.919(3) 0.351(3) 4.1
H(11) 1.041(4) 0.700(3) 0.444(3) 3.7
H(12) 0.978(3) 0.683(3) 0.561(3) 3.7

loop_
_geom_angle_atom_site_label_1
_geom_angle_atom_site_label_2
_geom_angle_atom_site_label_3
_geom_angle
_geom_angle_publ_flag
C(11) S C(2) 87.20(10) yes
C(9) N(1) C(8) 122.5(2) yes
C(9) N(2) N(3) 121.4(2) yes
C(9) N(2) C(2) 123.2(2) yes
N(3) N(2) C(2) 115.10(10) yes
C(11) N(3) N(2) 108.2(2) yes
O(1) C(1) O(2) 128.7(2) yes
O(1) C(1) C(2) 116.8(2) yes
O(2) C(1) C(2) 114.3(2) yes
N(2) C(2) C(3) 110.20(10) yes
N(2) C(2) C(1) 110.30(10) yes
N(2) C(2) S 102.00(10) yes
C(3) C(2) C(1) 109.40(10) yes
C(3) C(2) S 115.80(10) yes
C(1) C(2) S 108.80(10) yes
C(4) C(3) C(8) 119.2(2) no
C(4) C(3) C(2) 122.9(2) no
C(8) C(3) C(2) 117.5(2) yes
C(5) C(4) C(3) 120.3(2) no
C(4) C(5) C(6) 120.1(2) no
C(5) C(6) C(7) 120.7(2) no
C(6) C(7) C(8) 119.1(2) no
C(7) C(8) C(3) 120.4(2) no
C(7) C(8) N(1) 120.6(2) no
C(3) C(8) N(1) 119.0(2) yes
N(2) C(9) N(1) 119.3(2) yes
N(2) C(9) C(10) 120.4(2) no
N(1) C(9) C(10) 120.3(2) no
N(3) C(11) N(4) 123.2(2) yes
N(3) C(11) S 117.50(10) yes
N(4) C(11) S 119.3(2) yes
H(12) O(3) H(11) 107(2) no
H(3) N(1) C(9) 116.0(10) no
H(3) N(1) C(8) 119(2) no
H(1) N(4) H(2) 124(2) no
H(1) N(4) C(11) 116(2) no
H(2) N(4) C(11) 121(2) no
H(4) C(4) C(5) 121(2) no
H(4) C(4) C(3) 118(2) no
H(5) C(5) C(4) 117(2) no
H(5) C(5) C(6) 123(2) no
H(6) C(6) C(5) 123(2) no
H(6) C(6) C(7) 116(2) no
H(7) C(7) C(6) 122.0(10) no
H(7) C(7) C(8) 119.0(10) no
H(10) C(10) H(8) 113(2) no
H(10) C(10) H(9) 112(2) no
H(10) C(10) C(9) 109(2) no
H(8) C(10) H(9) 106(2) no
H(8) C(10) C(9) 108(2) no
H(9) C(10) C(9) 110.0(10) no

loop_
_geom_bond_atom_site_label_1
_geom_bond_site_symmetry_1
_geom_bond_atom_site_label_2
_geom_bond_site_symmetry_2
_geom_bond_distance
_geom_bond_publ_flag
S . C(11) . 1.768(2) yes
S . C(2) . 1.830(2) yes
O(1) . C(1) . 1.233(2) yes
O(2) . C(1) . 1.255(2) yes
N(1) . C(9) . 1.325(3) yes
N(1) . C(8) . 1.404(3) yes
N(2) . C(9) . 1.318(2) yes
N(2) . N(3) . 1.398(2) yes
N(2) . C(2) . 1.469(2) yes
N(3) . C(11) . 1.308(3) yes
N(4) . C(11) . 1.327(3) yes
C(1) . C(2) . 1.571(3) yes
C(2) . C(3) . 1.498(3) yes
C(3) . C(4) . 1.391(3) yes
C(3) . C(8) . 1.396(3) no
C(4) . C(5) . 1.380(3) no
C(5) . C(6) . 1.383(4) no
C(6) . C(7) . 1.383(4) no
C(7) . C(8) . 1.395(3) no
C(9) . C(10) . 1.484(3) no
O(3) . H(12) . 0.81(3) no
O(3) . H(11) . 0.84(3) no
N(1) . H(3) . 0.89(2) no
N(4) . H(1) . 0.86(3) no
N(4) . H(2) . 0.88(3) no
C(4) . H(4) . 0.95(3) no
C(5) . H(5) . 0.97(3) no
C(6) . H(6) . 0.94(3) no
C(7) . H(7) . 0.96(2) no
C(10) . H(10) . 0.95(3) no
C(10) . H(8) . 0.96(3) no
C(10) . H(9) . 0.99(3) no
